data_7708442
loop_
_publ_author_name
'Jana, Narayan Ch.'
'Ghorai, Pravat'
'Brand\~ao, Paula'
'Jaglicic, Zvonko'
'Panja, Anangamohan'

_publ_section_title
;
 Proton controlled synthesis of two dicopper(II) complexes and their
 magnetic and biomimetic catalytic studies along with probing the binding
 mode of the substrate to the metal centre
;
_journal_name_full 'Dalton Transactions'
_journal_paper_doi 10.1039/D1DT02369A
_journal_year 2021
_chemical_formula_sum 'C25 H46 Cl2 Cu2 N6 O10'
_chemical_formula_weight 788.66
_space_group_crystal_system monoclinic
_space_group_IT_number 14
_space_group_name_Hall '-P 2ybc'
_space_group_name_H-M_alt 'P 1 21/c 1'
_atom_sites_solution_hydrogens mixed
_audit_creation_method SHELXL-2018/3
_audit_update_record
;
2021-09-21 deposited with the CCDC.	2021-09-27 downloaded from the CCDC.
;
_cell_angle_alpha 90
_cell_angle_beta 109.549(2)
_cell_angle_gamma 90
_cell_formula_units_Z 4
_cell_length_a 18.1825(12)
_cell_length_b 9.8341(6)
_cell_length_c 19.5434(13)
_cell_measurement_reflns_used 494
_cell_measurement_temperature 150(2)
_cell_measurement_theta_max 25.16
_cell_measurement_theta_min 2.90
_cell_volume 3293.1(4)
_computing_cell_refinement 'Bruker Smart'
_computing_data_collection 'Bruker Smart'
_computing_data_reduction 'Bruker Saint'
_computing_molecular_graphics 'Mercury (Macrae et al 2008)'
_computing_publication_material 'SHELXL-2016/4 (Sheldrick, 2016)'
_computing_structure_refinement 'SHELXL-2018/3 (Sheldrick, 2018)'
_computing_structure_solution 'SHELXT 2014/5 (Sheldrick, 2014)'
_diffrn_ambient_temperature 150(2)
_diffrn_measured_fraction_theta_full 1.000
_diffrn_measured_fraction_theta_max 0.999
_diffrn_measurement_device_type CCD
_diffrn_measurement_method 'omega and phi scans'
_diffrn_radiation_type MoK\a
_diffrn_radiation_wavelength 0.71073
_diffrn_reflns_av_R_equivalents 0.0358
_diffrn_reflns_av_unetI/netI 0.0338
_diffrn_reflns_Laue_measured_fraction_full 1.000
_diffrn_reflns_Laue_measured_fraction_max 0.999
_diffrn_reflns_limit_h_max 24
_diffrn_reflns_limit_h_min -24
_diffrn_reflns_limit_k_max 13
_diffrn_reflns_limit_k_min -13
_diffrn_reflns_limit_l_max 26
_diffrn_reflns_limit_l_min -26
_diffrn_reflns_number 38015
_diffrn_reflns_point_group_measured_fraction_full 1.000
_diffrn_reflns_point_group_measured_fraction_max 0.999
_diffrn_reflns_theta_full 25.242
_diffrn_reflns_theta_max 29.171
_diffrn_reflns_theta_min 2.132
_diffrn_source 'fine-focus sealed tube'
_exptl_absorpt_coefficient_mu 1.515
_exptl_absorpt_correction_T_max 0.7458
_exptl_absorpt_correction_T_min 0.6694
_exptl_absorpt_correction_type multi-scan
_exptl_absorpt_process_details sadabs
_exptl_crystal_colour Blue
_exptl_crystal_density_diffrn 1.591
_exptl_crystal_description Block
_exptl_crystal_F_000 1640
_exptl_crystal_size_max 0.340
_exptl_crystal_size_mid 0.300
_exptl_crystal_size_min 0.120
_refine_diff_density_max 0.475
_refine_diff_density_min -0.442
_refine_diff_density_rms 0.068
_refine_ls_extinction_method none
_refine_ls_goodness_of_fit_ref 1.039
_refine_ls_hydrogen_treatment mixed
_refine_ls_matrix_type full
_refine_ls_number_parameters 418
_refine_ls_number_reflns 8893
_refine_ls_number_restraints 0
_refine_ls_restrained_S_all 1.039
_refine_ls_R_factor_all 0.0401
_refine_ls_R_factor_gt 0.0299
_refine_ls_shift/su_max 0.001
_refine_ls_shift/su_mean 0.000
_refine_ls_structure_factor_coef Fsqd
_refine_ls_weighting_details 'w=1/[\s^2^(Fo^2^)+(0.0299P)^2^+1.7539P] where P=(Fo^2^+2Fc^2^)/3'
_refine_ls_weighting_scheme calc
_refine_ls_wR_factor_gt 0.0697
_refine_ls_wR_factor_ref 0.0737
_reflns_Friedel_coverage 0.000
_reflns_number_gt 7418
_reflns_number_total 8893
_reflns_threshold_expression 'I > 2\s(I)'
_cod_data_source_file d1dt02369a2.cif
_cod_data_source_block Complex-2
_cod_original_sg_symbol_H-M 'P 21/c'
_cod_database_code 7708442
_shelx_shelxl_version_number 2018/3
_shelx_space_group_comment
;
The symmetry employed for this shelxl refinement is uniquely defined
by the following loop, which should always be used as a source of
symmetry information in preference to the above space-group names.
They are only intended as comments.
;
_shelx_estimated_absorpt_t_min 0.627
_shelx_estimated_absorpt_t_max 0.839

loop_
_space_group_symop_operation_xyz
'x, y, z'
'-x, y+1/2, -z+1/2'
'-x, -y, -z'
'x, -y-1/2, z-1/2'

loop_
_atom_site_label
_atom_site_type_symbol
_atom_site_fract_x
_atom_site_fract_y
_atom_site_fract_z
_atom_site_U_iso_or_equiv
_atom_site_adp_type
_atom_site_occupancy
_atom_site_site_symmetry_order
_atom_site_calc_flag
_atom_site_refinement_flags_posn
_atom_site_refinement_flags_adp
_atom_site_refinement_flags_occupancy
_atom_site_disorder_assembly
_atom_site_disorder_group
Cu1 Cu 0.67499(2) 0.62834(2) 0.69160(2) 0.01396(5) Uani 1 1 d . . . . .
Cu2 Cu 0.82575(2) 0.75746(2) 0.79710(2) 0.01359(5) Uani 1 1 d . . . . .
O1 O 0.74550(7) 0.78874(12) 0.70021(6) 0.0161(2) Uani 1 1 d . . . . .
O2 O 0.75528(7) 0.60311(13) 0.78533(7) 0.0174(3) Uani 1 1 d . . . . .
N3 N 0.59388(8) 0.71795(15) 0.60972(8) 0.0171(3) Uani 1 1 d . . . . .
N2 N 0.60774(8) 0.48403(15) 0.71448(9) 0.0190(3) Uani 1 1 d . . . . .
N1 N 0.73055(9) 0.48747(16) 0.62689(8) 0.0203(3) Uani 1 1 d . . . . .
N4 N 0.90086(8) 0.87896(14) 0.77333(8) 0.0161(3) Uani 1 1 d . . . . .
N5 N 0.90101(8) 0.67686(16) 0.88979(8) 0.0165(3) Uani 1 1 d . . . . .
N6 N 0.76882(8) 0.89635(15) 0.85838(8) 0.0188(3) Uani 1 1 d . . . . .
C16 C 0.74704(10) 0.87139(17) 0.64743(9) 0.0157(3) Uani 1 1 d . . . . .
C10 C 0.68025(10) 0.88855(18) 0.58467(9) 0.0177(3) Uani 1 1 d . . . . .
C11 C 0.68295(11) 0.97693(18) 0.52963(10) 0.0210(4) Uani 1 1 d . . . . .
H11 H 0.636751 0.990391 0.489237 0.025 Uiso 1 1 calc R U . . .
C12 C 0.74998(11) 1.04585(18) 0.53129(10) 0.0209(4) Uani 1 1 d . . . . .
C14 C 0.81509(11) 1.02684(18) 0.59243(10) 0.0205(4) Uani 1 1 d . . . . .
H14 H 0.862089 1.071949 0.594823 0.025 Uiso 1 1 calc R U . . .
C15 C 0.81517(10) 0.94433(17) 0.65103(9) 0.0170(3) Uani 1 1 d . . . . .
C13 C 0.75094(13) 1.1387(2) 0.47013(11) 0.0296(4) Uani 1 1 d . . . . .
H13A H 0.699469 1.138060 0.432245 0.044 Uiso 1 1 calc R U . . .
H13B H 0.763660 1.231414 0.488716 0.044 Uiso 1 1 calc R U . . .
H13C H 0.790313 1.106950 0.449718 0.044 Uiso 1 1 calc R U . . .
C9 C 0.60669(10) 0.81985(18) 0.57427(10) 0.0194(4) Uani 1 1 d . . . . .
H9 H 0.562686 0.854505 0.536688 0.023 Uiso 1 1 calc R U . . .
C8 C 0.51261(10) 0.6672(2) 0.58298(10) 0.0234(4) Uani 1 1 d . . . . .
H8A H 0.507926 0.596650 0.545639 0.028 Uiso 1 1 calc R U . . .
H8B H 0.477293 0.743034 0.559650 0.028 Uiso 1 1 calc R U . . .
C7 C 0.48697(10) 0.6079(2) 0.64272(11) 0.0248(4) Uani 1 1 d . . . . .
H7A H 0.429497 0.597584 0.624607 0.030 Uiso 1 1 calc R U . . .
H7B H 0.500703 0.672234 0.684057 0.030 Uiso 1 1 calc R U . . .
C6 C 0.52392(10) 0.4711(2) 0.66935(11) 0.0249(4) Uani 1 1 d . . . . .
H6A H 0.495264 0.426850 0.698362 0.030 Uiso 1 1 calc R U . . .
H6B H 0.519299 0.412150 0.627037 0.030 Uiso 1 1 calc R U . . .
C5 C 0.64485(11) 0.34625(18) 0.72925(11) 0.0241(4) Uani 1 1 d . . . . .
H5A H 0.608611 0.282936 0.741232 0.029 Uiso 1 1 calc R U . . .
H5B H 0.692816 0.352230 0.772264 0.029 Uiso 1 1 calc R U . . .
C4 C 0.66588(12) 0.28779(19) 0.66619(12) 0.0283(4) Uani 1 1 d . . . . .
H4A H 0.621369 0.302610 0.620905 0.034 Uiso 1 1 calc R U . . .
H4B H 0.673057 0.188372 0.673290 0.034 Uiso 1 1 calc R U . . .
C3 C 0.73888(11) 0.34709(19) 0.65626(11) 0.0248(4) Uani 1 1 d . . . . .
H3A H 0.781327 0.346350 0.703838 0.030 Uiso 1 1 calc R U . . .
H3B H 0.755027 0.287020 0.623179 0.030 Uiso 1 1 calc R U . . .
C1 C 0.80867(12) 0.5385(2) 0.63381(12) 0.0299(4) Uani 1 1 d . . . . .
H1A H 0.841438 0.538772 0.685112 0.045 Uiso 1 1 calc R U . . .
H1B H 0.832225 0.479491 0.606413 0.045 Uiso 1 1 calc R U . . .
H1C H 0.804434 0.631236 0.614533 0.045 Uiso 1 1 calc R U . . .
C2 C 0.68262(13) 0.4880(2) 0.54971(11) 0.0315(5) Uani 1 1 d . . . . .
H2A H 0.630240 0.454175 0.544156 0.047 Uiso 1 1 calc R U . . .
H2B H 0.678920 0.580954 0.530779 0.047 Uiso 1 1 calc R U . . .
H2C H 0.706712 0.429209 0.522660 0.047 Uiso 1 1 calc R U . . .
C17 C 0.88693(10) 0.94045(17) 0.71233(10) 0.0180(3) Uani 1 1 d . . . . .
H17 H 0.929405 0.989980 0.706700 0.022 Uiso 1 1 calc R U . . .
C18 C 0.98000(10) 0.90087(18) 0.82616(10) 0.0212(4) Uani 1 1 d . . . . .
H18A H 0.977186 0.969361 0.862324 0.025 Uiso 1 1 calc R U . . .
H18B H 1.014127 0.937672 0.800340 0.025 Uiso 1 1 calc R U . . .
C19 C 1.01597(10) 0.77144(18) 0.86539(10) 0.0209(4) Uani 1 1 d . . . . .
H19A H 1.008333 0.697455 0.829313 0.025 Uiso 1 1 calc R U . . .
H19B H 1.072849 0.785388 0.888572 0.025 Uiso 1 1 calc R U . . .
C20 C 0.98204(10) 0.72737(19) 0.92282(10) 0.0205(4) Uani 1 1 d . . . . .
H20A H 1.014947 0.654557 0.952847 0.025 Uiso 1 1 calc R U . . .
H20B H 0.982456 0.805307 0.955008 0.025 Uiso 1 1 calc R U . . .
C21 C 0.86154(11) 0.65860(19) 0.94436(10) 0.0220(4) Uani 1 1 d . . . . .
H21A H 0.893665 0.597433 0.983085 0.026 Uiso 1 1 calc R U . . .
H21B H 0.810748 0.613188 0.920728 0.026 Uiso 1 1 calc R U . . .
C22 C 0.84722(11) 0.7906(2) 0.97927(10) 0.0257(4) Uani 1 1 d . . . . .
H22A H 0.894729 0.810943 1.021012 0.031 Uiso 1 1 calc R U . . .
H22B H 0.804419 0.774076 0.998949 0.031 Uiso 1 1 calc R U . . .
C23 C 0.82655(11) 0.9174(2) 0.93135(10) 0.0245(4) Uani 1 1 d . . . . .
H23A H 0.806111 0.987340 0.956712 0.029 Uiso 1 1 calc R U . . .
H23B H 0.875012 0.953800 0.925815 0.029 Uiso 1 1 calc R U . . .
C24 C 0.75396(11) 1.02846(19) 0.82044(11) 0.0264(4) Uani 1 1 d . . . . .
H24A H 0.803035 1.064940 0.817655 0.040 Uiso 1 1 calc R U . . .
H24B H 0.716778 1.016051 0.771282 0.040 Uiso 1 1 calc R U . . .
H24C H 0.732202 1.092138 0.847194 0.040 Uiso 1 1 calc R U . . .
C25 C 0.69463(11) 0.8436(2) 0.86196(11) 0.0259(4) Uani 1 1 d . . . . .
H25A H 0.657850 0.830893 0.812641 0.039 Uiso 1 1 calc R U . . .
H25B H 0.703721 0.756157 0.887532 0.039 Uiso 1 1 calc R U . . .
H25C H 0.672806 0.908375 0.888102 0.039 Uiso 1 1 calc R U . . .
H5N H 0.9035(12) 0.600(2) 0.8735(12) 0.026(6) Uiso 1 1 d . . . . .
H2N H 0.6080(12) 0.514(2) 0.7548(12) 0.024(6) Uiso 1 1 d . . . . .
H2 H 0.7758(13) 0.536(2) 0.7950(12) 0.024(6) Uiso 1 1 d . . . . .
Cl1 Cl 0.93214(3) 0.30545(4) 0.85120(2) 0.02285(10) Uani 1 1 d . . . . .
O5 O 0.94856(10) 0.19802(15) 0.90351(8) 0.0394(4) Uani 1 1 d . . . . .
O6 O 0.98996(10) 0.41063(17) 0.87617(11) 0.0499(5) Uani 1 1 d . . . . .
O3 O 0.85699(9) 0.36265(16) 0.84454(9) 0.0384(4) Uani 1 1 d . . . . .
O4 O 0.93045(12) 0.25277(18) 0.78257(9) 0.0501(5) Uani 1 1 d . . . . .
Cl2 Cl 0.49441(2) 1.04458(5) 0.65197(2) 0.02247(10) Uani 1 1 d . . . . .
O8 O 0.56765(8) 1.01259(18) 0.70609(8) 0.0401(4) Uani 1 1 d . . . . .
O7 O 0.50694(9) 1.0789(2) 0.58565(8) 0.0484(5) Uani 1 1 d . . . . .
O9 O 0.45908(10) 1.15558(16) 0.67594(10) 0.0470(4) Uani 1 1 d . . . . .
O10 O 0.44297(10) 0.93002(16) 0.64070(10) 0.0475(5) Uani 1 1 d . . . . .

loop_
_atom_site_aniso_label
_atom_site_aniso_U_11
_atom_site_aniso_U_22
_atom_site_aniso_U_33
_atom_site_aniso_U_23
_atom_site_aniso_U_13
_atom_site_aniso_U_12
Cu1 0.01260(9) 0.01424(10) 0.01374(10) 0.00055(8) 0.00266(7) -0.00165(7)
Cu2 0.01246(9) 0.01359(10) 0.01303(10) 0.00044(8) 0.00202(7) -0.00092(7)
O1 0.0151(5) 0.0163(6) 0.0147(6) 0.0039(5) 0.0019(4) -0.0034(4)
O2 0.0179(6) 0.0150(6) 0.0161(6) 0.0020(5) 0.0015(5) -0.0017(5)
N3 0.0144(7) 0.0188(7) 0.0166(7) -0.0015(6) 0.0031(5) -0.0012(5)
N2 0.0179(7) 0.0184(8) 0.0202(8) -0.0009(6) 0.0055(6) -0.0042(6)
N1 0.0230(7) 0.0209(8) 0.0172(7) -0.0001(6) 0.0068(6) 0.0039(6)
N4 0.0131(6) 0.0152(7) 0.0185(7) -0.0012(6) 0.0032(5) 0.0001(5)
N5 0.0162(7) 0.0155(7) 0.0159(7) -0.0006(6) 0.0028(6) 0.0016(6)
N6 0.0158(7) 0.0188(7) 0.0203(8) -0.0014(6) 0.0042(6) 0.0024(6)
C16 0.0185(8) 0.0134(8) 0.0149(8) 0.0010(6) 0.0053(6) 0.0019(6)
C10 0.0192(8) 0.0166(8) 0.0157(8) 0.0009(7) 0.0038(7) 0.0002(6)
C11 0.0254(9) 0.0181(9) 0.0173(9) 0.0024(7) 0.0045(7) 0.0022(7)
C12 0.0297(9) 0.0158(8) 0.0185(9) 0.0023(7) 0.0096(7) 0.0010(7)
C14 0.0250(9) 0.0162(8) 0.0226(9) 0.0000(7) 0.0110(7) -0.0027(7)
C15 0.0187(8) 0.0141(8) 0.0184(9) -0.0004(7) 0.0063(7) -0.0005(6)
C13 0.0406(12) 0.0250(10) 0.0257(10) 0.0073(8) 0.0145(9) 0.0001(8)
C9 0.0174(8) 0.0217(9) 0.0164(8) 0.0012(7) 0.0019(7) 0.0019(7)
C8 0.0145(8) 0.0285(10) 0.0237(9) 0.0006(8) 0.0018(7) -0.0044(7)
C7 0.0146(8) 0.0295(10) 0.0298(10) 0.0015(8) 0.0067(7) -0.0025(7)
C6 0.0186(8) 0.0256(10) 0.0278(10) 0.0017(8) 0.0041(7) -0.0072(7)
C5 0.0255(9) 0.0164(9) 0.0275(10) 0.0056(8) 0.0051(8) -0.0036(7)
C4 0.0344(11) 0.0144(9) 0.0332(11) -0.0020(8) 0.0075(9) -0.0007(8)
C3 0.0282(10) 0.0194(9) 0.0250(10) 0.0001(8) 0.0064(8) 0.0080(7)
C1 0.0276(10) 0.0326(11) 0.0365(12) -0.0015(9) 0.0198(9) 0.0027(8)
C2 0.0398(12) 0.0362(12) 0.0174(9) -0.0011(9) 0.0080(8) 0.0120(9)
C17 0.0172(8) 0.0146(8) 0.0232(9) -0.0006(7) 0.0082(7) -0.0031(6)
C18 0.0134(8) 0.0195(9) 0.0269(10) 0.0000(7) 0.0018(7) -0.0036(6)
C19 0.0124(8) 0.0214(9) 0.0267(10) -0.0007(7) 0.0036(7) 0.0022(6)
C20 0.0151(8) 0.0238(9) 0.0181(9) 0.0000(7) -0.0003(7) 0.0021(7)
C21 0.0221(9) 0.0271(10) 0.0152(8) 0.0046(7) 0.0042(7) 0.0003(7)
C22 0.0234(9) 0.0367(11) 0.0160(9) -0.0029(8) 0.0054(7) 0.0036(8)
C23 0.0227(9) 0.0263(10) 0.0232(10) -0.0098(8) 0.0058(7) 0.0021(7)
C24 0.0253(9) 0.0195(9) 0.0330(11) 0.0008(8) 0.0078(8) 0.0056(7)
C25 0.0192(9) 0.0311(10) 0.0280(10) -0.0009(8) 0.0090(8) 0.0014(8)
Cl1 0.0252(2) 0.0189(2) 0.0237(2) -0.00132(17) 0.00721(17) 0.00338(17)
O5 0.0528(10) 0.0259(8) 0.0295(8) 0.0061(6) 0.0003(7) 0.0072(7)
O6 0.0423(10) 0.0337(9) 0.0781(14) -0.0126(9) 0.0260(9) -0.0144(7)
O3 0.0288(8) 0.0375(9) 0.0452(10) 0.0013(7) 0.0076(7) 0.0127(7)
O4 0.0724(13) 0.0517(11) 0.0331(9) -0.0085(8) 0.0269(9) 0.0096(9)
Cl2 0.0195(2) 0.0239(2) 0.0214(2) 0.00045(18) 0.00335(16) -0.00052(16)
O8 0.0233(7) 0.0591(11) 0.0303(8) 0.0112(8) -0.0009(6) 0.0037(7)
O7 0.0343(9) 0.0876(14) 0.0222(8) 0.0122(9) 0.0081(7) -0.0007(9)
O9 0.0510(10) 0.0329(9) 0.0602(12) -0.0036(8) 0.0226(9) 0.0121(8)
O10 0.0482(10) 0.0321(9) 0.0485(11) 0.0018(8) -0.0019(8) -0.0186(7)

loop_
_atom_type_symbol
_atom_type_description
_atom_type_scat_dispersion_real
_atom_type_scat_dispersion_imag
_atom_type_scat_source
C C 0.0033 0.0016 'International Tables Vol C Tables 4.2.6.8 and 6.1.1.4'
H H 0.0000 0.0000 'International Tables Vol C Tables 4.2.6.8 and 6.1.1.4'
N N 0.0061 0.0033 'International Tables Vol C Tables 4.2.6.8 and 6.1.1.4'
O O 0.0106 0.0060 'International Tables Vol C Tables 4.2.6.8 and 6.1.1.4'
Cl Cl 0.1484 0.1585 'International Tables Vol C Tables 4.2.6.8 and 6.1.1.4'
Cu Cu 0.3201 1.2651 'International Tables Vol C Tables 4.2.6.8 and 6.1.1.4'

loop_
_geom_angle_atom_site_label_1
_geom_angle_atom_site_label_2
_geom_angle_atom_site_label_3
_geom_angle
_geom_angle_site_symmetry_1
_geom_angle_site_symmetry_3
_geom_angle_publ_flag
O2 Cu1 N3 160.19(6) . . ?
O2 Cu1 O1 76.30(5) . . ?
N3 Cu1 O1 90.00(5) . . ?
O2 Cu1 N2 91.21(6) . . ?
N3 Cu1 N2 98.58(6) . . ?
O1 Cu1 N2 162.31(6) . . ?
O2 Cu1 N1 96.37(5) . . ?
N3 Cu1 N1 99.62(6) . . ?
O1 Cu1 N1 97.62(5) . . ?
N2 Cu1 N1 96.16(6) . . ?
O2 Cu2 N4 156.68(6) . . ?
O2 Cu2 O1 76.38(5) . . ?
N4 Cu2 O1 91.55(5) . . ?
O2 Cu2 N5 91.23(6) . . ?
N4 Cu2 N5 97.63(6) . . ?
O1 Cu2 N5 165.90(6) . . ?
O2 Cu2 N6 97.61(6) . . ?
N4 Cu2 N6 103.37(6) . . ?
O1 Cu2 N6 95.17(5) . . ?
N5 Cu2 N6 93.10(6) . . ?
C16 O1 Cu2 129.63(10) . . ?
C16 O1 Cu1 126.79(10) . . ?
Cu2 O1 Cu1 101.71(5) . . ?
Cu1 O2 Cu2 105.61(6) . . ?
Cu1 O2 H2 120.2(17) . . ?
Cu2 O2 H2 113.8(17) . . ?
C9 N3 C8 114.39(15) . . ?
C9 N3 Cu1 124.23(12) . . ?
C8 N3 Cu1 121.36(12) . . ?
C6 N2 C5 110.03(14) . . ?
C6 N2 Cu1 120.31(12) . . ?
C5 N2 Cu1 114.29(11) . . ?
C6 N2 H2N 105.7(14) . . ?
C5 N2 H2N 106.0(15) . . ?
Cu1 N2 H2N 98.5(15) . . ?
C2 N1 C1 108.46(16) . . ?
C2 N1 C3 110.46(15) . . ?
C1 N1 C3 108.17(15) . . ?
C2 N1 Cu1 109.91(11) . . ?
C1 N1 Cu1 109.23(11) . . ?
C3 N1 Cu1 110.56(11) . . ?
C17 N4 C18 115.02(15) . . ?
C17 N4 Cu2 124.32(12) . . ?
C18 N4 Cu2 120.63(11) . . ?
C21 N5 C20 112.17(14) . . ?
C21 N5 Cu2 110.18(11) . . ?
C20 N5 Cu2 122.18(11) . . ?
C21 N5 H5N 105.7(16) . . ?
C20 N5 H5N 107.4(15) . . ?
Cu2 N5 H5N 96.8(15) . . ?
C25 N6 C23 111.80(15) . . ?
C25 N6 C24 108.58(14) . . ?
C23 N6 C24 108.28(15) . . ?
C25 N6 Cu2 113.50(11) . . ?
C23 N6 Cu2 106.89(10) . . ?
C24 N6 Cu2 107.60(12) . . ?
O1 C16 C15 121.39(15) . . ?
O1 C16 C10 120.86(15) . . ?
C15 C16 C10 117.75(16) . . ?
C11 C10 C16 119.98(16) . . ?
C11 C10 C9 116.76(16) . . ?
C16 C10 C9 123.25(16) . . ?
C12 C11 C10 122.94(17) . . ?
C12 C11 H11 118.5 . . ?
C10 C11 H11 118.5 . . ?
C14 C12 C11 116.46(17) . . ?
C14 C12 C13 122.14(18) . . ?
C11 C12 C13 121.39(17) . . ?
C12 C14 C15 123.33(17) . . ?
C12 C14 H14 118.3 . . ?
C15 C14 H14 118.3 . . ?
C14 C15 C16 119.45(16) . . ?
C14 C15 C17 116.44(16) . . ?
C16 C15 C17 124.11(16) . . ?
C12 C13 H13A 109.5 . . ?
C12 C13 H13B 109.5 . . ?
H13A C13 H13B 109.5 . . ?
C12 C13 H13C 109.5 . . ?
H13A C13 H13C 109.5 . . ?
H13B C13 H13C 109.5 . . ?
N3 C9 C10 127.83(16) . . ?
N3 C9 H9 116.1 . . ?
C10 C9 H9 116.1 . . ?
N3 C8 C7 112.78(15) . . ?
N3 C8 H8A 109.0 . . ?
C7 C8 H8A 109.0 . . ?
N3 C8 H8B 109.0 . . ?
C7 C8 H8B 109.0 . . ?
H8A C8 H8B 107.8 . . ?
C8 C7 C6 113.06(17) . . ?
C8 C7 H7A 109.0 . . ?
C6 C7 H7A 109.0 . . ?
C8 C7 H7B 109.0 . . ?
C6 C7 H7B 109.0 . . ?
H7A C7 H7B 107.8 . . ?
N2 C6 C7 112.06(15) . . ?
N2 C6 H6A 109.2 . . ?
C7 C6 H6A 109.2 . . ?
N2 C6 H6B 109.2 . . ?
C7 C6 H6B 109.2 . . ?
H6A C6 H6B 107.9 . . ?
N2 C5 C4 113.90(16) . . ?
N2 C5 H5A 108.8 . . ?
C4 C5 H5A 108.8 . . ?
N2 C5 H5B 108.8 . . ?
C4 C5 H5B 108.8 . . ?
H5A C5 H5B 107.7 . . ?
C5 C4 C3 115.19(16) . . ?
C5 C4 H4A 108.5 . . ?
C3 C4 H4A 108.5 . . ?
C5 C4 H4B 108.5 . . ?
C3 C4 H4B 108.5 . . ?
H4A C4 H4B 107.5 . . ?
N1 C3 C4 115.21(15) . . ?
N1 C3 H3A 108.5 . . ?
C4 C3 H3A 108.5 . . ?
N1 C3 H3B 108.5 . . ?
C4 C3 H3B 108.5 . . ?
H3A C3 H3B 107.5 . . ?
N1 C1 H1A 109.5 . . ?
N1 C1 H1B 109.5 . . ?
H1A C1 H1B 109.5 . . ?
N1 C1 H1C 109.5 . . ?
H1A C1 H1C 109.5 . . ?
H1B C1 H1C 109.5 . . ?
N1 C2 H2A 109.5 . . ?
N1 C2 H2B 109.5 . . ?
H2A C2 H2B 109.5 . . ?
N1 C2 H2C 109.5 . . ?
H2A C2 H2C 109.5 . . ?
H2B C2 H2C 109.5 . . ?
N4 C17 C15 128.62(16) . . ?
N4 C17 H17 115.7 . . ?
C15 C17 H17 115.7 . . ?
N4 C18 C19 112.63(14) . . ?
N4 C18 H18A 109.1 . . ?
C19 C18 H18A 109.1 . . ?
N4 C18 H18B 109.1 . . ?
C19 C18 H18B 109.1 . . ?
H18A C18 H18B 107.8 . . ?
C20 C19 C18 113.66(15) . . ?
C20 C19 H19A 108.8 . . ?
C18 C19 H19A 108.8 . . ?
C20 C19 H19B 108.8 . . ?
C18 C19 H19B 108.8 . . ?
H19A C19 H19B 107.7 . . ?
N5 C20 C19 111.42(14) . . ?
N5 C20 H20A 109.3 . . ?
C19 C20 H20A 109.3 . . ?
N5 C20 H20B 109.3 . . ?
C19 C20 H20B 109.3 . . ?
H20A C20 H20B 108.0 . . ?
N5 C21 C22 114.46(16) . . ?
N5 C21 H21A 108.6 . . ?
C22 C21 H21A 108.6 . . ?
N5 C21 H21B 108.6 . . ?
C22 C21 H21B 108.6 . . ?
H21A C21 H21B 107.6 . . ?
C21 C22 C23 117.56(16) . . ?
C21 C22 H22A 107.9 . . ?
C23 C22 H22A 107.9 . . ?
C21 C22 H22B 107.9 . . ?
C23 C22 H22B 107.9 . . ?
H22A C22 H22B 107.2 . . ?
N6 C23 C22 115.29(16) . . ?
N6 C23 H23A 108.5 . . ?
C22 C23 H23A 108.5 . . ?
N6 C23 H23B 108.5 . . ?
C22 C23 H23B 108.5 . . ?
H23A C23 H23B 107.5 . . ?
N6 C24 H24A 109.5 . . ?
N6 C24 H24B 109.5 . . ?
H24A C24 H24B 109.5 . . ?
N6 C24 H24C 109.5 . . ?
H24A C24 H24C 109.5 . . ?
H24B C24 H24C 109.5 . . ?
N6 C25 H25A 109.5 . . ?
N6 C25 H25B 109.5 . . ?
H25A C25 H25B 109.5 . . ?
N6 C25 H25C 109.5 . . ?
H25A C25 H25C 109.5 . . ?
H25B C25 H25C 109.5 . . ?
O4 Cl1 O5 109.69(10) . . ?
O4 Cl1 O6 111.27(12) . . ?
O5 Cl1 O6 109.54(11) . . ?
O4 Cl1 O3 109.55(11) . . ?
O5 Cl1 O3 108.51(10) . . ?
O6 Cl1 O3 108.23(10) . . ?
O9 Cl2 O7 110.10(11) . . ?
O9 Cl2 O8 109.64(11) . . ?
O7 Cl2 O8 109.32(10) . . ?
O9 Cl2 O10 108.08(11) . . ?
O7 Cl2 O10 109.88(11) . . ?
O8 Cl2 O10 109.80(10) . . ?

loop_
_geom_bond_atom_site_label_1
_geom_bond_atom_site_label_2
_geom_bond_distance
_geom_bond_site_symmetry_2
_geom_bond_publ_flag
Cu1 O2 1.9387(12) . ?
Cu1 N3 1.9832(14) . ?
Cu1 O1 2.0040(12) . ?
Cu1 N2 2.0186(15) . ?
Cu1 N1 2.3226(15) . ?
Cu2 O2 1.9497(12) . ?
Cu2 N4 1.9833(15) . ?
Cu2 O1 1.9900(12) . ?
Cu2 N5 2.0306(14) . ?
Cu2 N6 2.2806(15) . ?
O1 C16 1.321(2) . ?
O2 H2 0.75(2) . ?
N3 C9 1.283(2) . ?
N3 C8 1.479(2) . ?
N2 C6 1.489(2) . ?
N2 C5 1.498(2) . ?
N2 H2N 0.84(2) . ?
N1 C2 1.468(2) . ?
N1 C1 1.469(2) . ?
N1 C3 1.483(2) . ?
N4 C17 1.284(2) . ?
N4 C18 1.479(2) . ?
N5 C21 1.482(2) . ?
N5 C20 1.482(2) . ?
N5 H5N 0.82(2) . ?
N6 C25 1.469(2) . ?
N6 C23 1.475(2) . ?
N6 C24 1.475(2) . ?
C16 C15 1.413(2) . ?
C16 C10 1.418(2) . ?
C10 C11 1.397(2) . ?
C10 C9 1.451(2) . ?
C11 C12 1.385(3) . ?
C11 H11 0.9500 . ?
C12 C14 1.385(3) . ?
C12 C13 1.509(3) . ?
C14 C15 1.403(2) . ?
C14 H14 0.9500 . ?
C15 C17 1.447(2) . ?
C13 H13A 0.9800 . ?
C13 H13B 0.9800 . ?
C13 H13C 0.9800 . ?
C9 H9 0.9500 . ?
C8 C7 1.511(3) . ?
C8 H8A 0.9900 . ?
C8 H8B 0.9900 . ?
C7 C6 1.516(3) . ?
C7 H7A 0.9900 . ?
C7 H7B 0.9900 . ?
C6 H6A 0.9900 . ?
C6 H6B 0.9900 . ?
C5 C4 1.520(3) . ?
C5 H5A 0.9900 . ?
C5 H5B 0.9900 . ?
C4 C3 1.520(3) . ?
C4 H4A 0.9900 . ?
C4 H4B 0.9900 . ?
C3 H3A 0.9900 . ?
C3 H3B 0.9900 . ?
C1 H1A 0.9800 . ?
C1 H1B 0.9800 . ?
C1 H1C 0.9800 . ?
C2 H2A 0.9800 . ?
C2 H2B 0.9800 . ?
C2 H2C 0.9800 . ?
C17 H17 0.9500 . ?
C18 C19 1.517(2) . ?
C18 H18A 0.9900 . ?
C18 H18B 0.9900 . ?
C19 C20 1.514(3) . ?
C19 H19A 0.9900 . ?
C19 H19B 0.9900 . ?
C20 H20A 0.9900 . ?
C20 H20B 0.9900 . ?
C21 C22 1.529(3) . ?
C21 H21A 0.9900 . ?
C21 H21B 0.9900 . ?
C22 C23 1.529(3) . ?
C22 H22A 0.9900 . ?
C22 H22B 0.9900 . ?
C23 H23A 0.9900 . ?
C23 H23B 0.9900 . ?
C24 H24A 0.9800 . ?
C24 H24B 0.9800 . ?
C24 H24C 0.9800 . ?
C25 H25A 0.9800 . ?
C25 H25B 0.9800 . ?
C25 H25C 0.9800 . ?
Cl1 O4 1.4285(17) . ?
Cl1 O5 1.4305(15) . ?
Cl1 O6 1.4387(16) . ?
Cl1 O3 1.4426(15) . ?
Cl2 O9 1.4230(16) . ?
Cl2 O7 1.4295(16) . ?
Cl2 O8 1.4312(14) . ?
Cl2 O10 1.4334(16) . ?
